data_4037117
loop_
_publ_author_name
'Xi, Tuo'
'Lu, Zhan'

_publ_section_title
;
 Cobalt-Catalyzed Hydrosilylation/Cyclization of 1,6-Enynes.
;
_journal_issue 19
_journal_name_full 'The Journal of organic chemistry'
_journal_page_first 8858
_journal_page_last 8866
_journal_paper_doi 10.1021/acs.joc.6b01555
_journal_volume 81
_journal_year 2016
_chemical_formula_moiety 'C36 H44 Cl4 Co2 N4'
_chemical_formula_sum 'C36 H44 Cl4 Co2 N4'
_chemical_formula_weight 792.41
_space_group_crystal_system monoclinic
_space_group_IT_number 14
_space_group_name_Hall '-P 2yn'
_space_group_name_H-M_alt 'P 1 21/n 1'
_atom_sites_solution_hydrogens geom
_atom_sites_solution_primary direct
_atom_sites_solution_secondary difmap
_audit_creation_date 2016-03-08
_audit_creation_method
;
Olex2 1.2
(compiled 2014.03.20 svn.r2914 for OlexSys, GUI svn.r4816)
;
_cell_angle_alpha 90.00
_cell_angle_beta 108.691(6)
_cell_angle_gamma 90.00
_cell_formula_units_Z 2
_cell_length_a 9.9321(5)
_cell_length_b 14.6138(7)
_cell_length_c 13.9842(7)
_cell_measurement_reflns_used 2434
_cell_measurement_temperature 293(2)
_cell_measurement_theta_max 29.5012
_cell_measurement_theta_min 3.1776
_cell_volume 1922.70(18)
_computing_cell_refinement
;
CrysAlisPro, Agilent Technologies,
Version 1.171.35.11 (release 16-05-2011 CrysAlis171 .NET)
(compiled May 16 2011,17:55:39)
;
_computing_data_collection
;
CrysAlisPro, Agilent Technologies,
Version 1.171.35.11 (release 16-05-2011 CrysAlis171 .NET)
(compiled May 16 2011,17:55:39)
;
_computing_data_reduction
;
CrysAlisPro, Agilent Technologies,
Version 1.171.35.11 (release 16-05-2011 CrysAlis171 .NET)
(compiled May 16 2011,17:55:39)
;
_computing_molecular_graphics 'Olex2 (Dolomanov et al., 2009)'
_computing_publication_material 'Olex2 (Dolomanov et al., 2009)'
_computing_structure_refinement 'ShelXL (Sheldrick, 2008)'
_computing_structure_solution 'ShelXS (Sheldrick, 2008)'
_diffrn_ambient_temperature 293.15
_diffrn_detector_area_resol_mean 10.3592
_diffrn_measured_fraction_theta_full 0.997
_diffrn_measured_fraction_theta_max 0.997
_diffrn_measurement_device_type 'Xcalibur, Atlas, Gemini ultra'
_diffrn_measurement_method '\w scans'
_diffrn_orient_matrix_UB_11 0.0027872000
_diffrn_orient_matrix_UB_12 -0.0297995000
_diffrn_orient_matrix_UB_13 0.0406158000
_diffrn_orient_matrix_UB_21 -0.0316394000
_diffrn_orient_matrix_UB_22 0.0342856000
_diffrn_orient_matrix_UB_23 0.0217141000
_diffrn_orient_matrix_UB_31 -0.0683745000
_diffrn_orient_matrix_UB_32 -0.0170989000
_diffrn_orient_matrix_UB_33 -0.0273063000
_diffrn_radiation_monochromator graphite
_diffrn_radiation_type MoK\a
_diffrn_radiation_wavelength 0.71073
_diffrn_reflns_av_R_equivalents 0.0295
_diffrn_reflns_av_unetI/netI 0.0465
_diffrn_reflns_limit_h_max 11
_diffrn_reflns_limit_h_min -10
_diffrn_reflns_limit_k_max 17
_diffrn_reflns_limit_k_min -14
_diffrn_reflns_limit_l_max 13
_diffrn_reflns_limit_l_min -16
_diffrn_reflns_number 7382
_diffrn_reflns_theta_full 25.35
_diffrn_reflns_theta_max 25.35
_diffrn_reflns_theta_min 3.18
_diffrn_source 'Enhance (Mo) X-ray Source'
_exptl_absorpt_coefficient_mu 1.170
_exptl_absorpt_correction_T_max 1.00000
_exptl_absorpt_correction_T_min 0.92598
_exptl_absorpt_correction_type multi-scan
_exptl_absorpt_process_details
;
CrysAlisPro, Agilent Technologies,
Version 1.171.35.11 (release 16-05-2011 CrysAlis171 .NET)
(compiled May 16 2011,17:55:39)
Empirical absorption correction using spherical harmonics,
 implemented in SCALE3 ABSPACK scaling algorithm.
;
_exptl_crystal_colour 'dark red'
_exptl_crystal_colour_modifier dark
_exptl_crystal_colour_primary red
_exptl_crystal_density_diffrn 1.369
_exptl_crystal_density_method 'not measured'
_exptl_crystal_description block
_exptl_crystal_F_000 820
_exptl_crystal_size_max 0.4
_exptl_crystal_size_mid 0.38
_exptl_crystal_size_min 0.35
_refine_diff_density_max 0.318
_refine_diff_density_min -0.326
_refine_diff_density_rms 0.059
_refine_ls_extinction_method none
_refine_ls_goodness_of_fit_ref 1.050
_refine_ls_hydrogen_treatment constr
_refine_ls_matrix_type full
_refine_ls_number_parameters 212
_refine_ls_number_reflns 3513
_refine_ls_number_restraints 0
_refine_ls_restrained_S_all 1.050
_refine_ls_R_factor_all 0.0560
_refine_ls_R_factor_gt 0.0385
_refine_ls_shift/su_max 0.001
_refine_ls_shift/su_mean 0.000
_refine_ls_structure_factor_coef Fsqd
_refine_ls_weighting_details 'calc w=1/[\s^2^(Fo^2^)+(0.0364P)^2^+0.4247P] where P=(Fo^2^+2Fc^2^)/3'
_refine_ls_weighting_scheme calc
_refine_ls_wR_factor_gt 0.0820
_refine_ls_wR_factor_ref 0.0927
_reflns_number_gt 2748
_reflns_number_total 3513
_reflns_threshold_expression >2sigma(I)
_cod_data_source_file jo6b01555_si_002.cif
_cod_data_source_block 160308_xt6200_p
_cod_original_cell_volume 1922.69(17)
_cod_database_code 4037117
_chemical_oxdiff_formula 'c10 h10 n2 o1 Cl1 Co1'
_reflns_odcompleteness_completeness 99.59
_reflns_odcompleteness_iscentric 1
_reflns_odcompleteness_theta 26.32
_olex2_refinement_description
;
1. Fixed Uiso
 At 1.2 times of:
  All C(H) groups
 At 1.5 times of:
  All C(H,H,H) groups
2.a Ternary CH refined with riding coordinates:
 C13(H13), C16(H16)
2.b Aromatic/amide H refined with riding coordinates:
 C1(H1), C2(H2), C3(H3), C4(H4), C6(H6), C9(H9), C10(H10), C11(H11)
2.c Idealised Me refined as rotating group:
 C14(H14A,H14B,H14C), C15(H15A,H15B,H15C), C17(H17A,H17B,H17C), C18(H18A,H18B,
 H18C)
;

loop_
_space_group_symop_id
_space_group_symop_operation_xyz
1 'x, y, z'
2 '-x+1/2, y+1/2, -z+1/2'
3 '-x, -y, -z'
4 'x-1/2, -y-1/2, z-1/2'

loop_
_atom_site_label
_atom_site_type_symbol
_atom_site_fract_x
_atom_site_fract_y
_atom_site_fract_z
_atom_site_U_iso_or_equiv
_atom_site_adp_type
_atom_site_occupancy
_atom_site_calc_flag
_atom_site_refinement_flags_posn
Co1 Co 0.90428(3) 0.09997(3) 0.45161(3) 0.03463(14) Uani 1 d .
Cl1 Cl 0.94959(10) 0.23041(6) 0.54477(6) 0.0662(3) Uani 1 d .
Cl2 Cl 1.12356(7) 0.03553(6) 0.45685(6) 0.0573(2) Uani 1 d .
N1 N 0.6822(2) 0.11678(15) 0.41149(16) 0.0343(5) Uani 1 d .
N2 N 0.8442(2) 0.13788(14) 0.29584(15) 0.0322(5) Uani 1 d .
C1 C 0.6037(3) 0.1056(2) 0.4716(2) 0.0444(7) Uani 1 d .
H1 H 0.6488 0.0898 0.5387 0.053 Uiso 1 calc R
C2 C 0.4577(3) 0.1165(2) 0.4389(2) 0.0496(8) Uani 1 d .
H2 H 0.4060 0.1093 0.4833 0.060 Uiso 1 calc R
C3 C 0.3912(3) 0.1379(2) 0.3402(2) 0.0533(8) Uani 1 d .
H3 H 0.2928 0.1433 0.3156 0.064 Uiso 1 calc R
C4 C 0.4713(3) 0.1514(2) 0.2768(2) 0.0471(8) Uani 1 d .
H4 H 0.4281 0.1675 0.2096 0.057 Uiso 1 calc R
C5 C 0.6164(3) 0.14044(18) 0.31529(19) 0.0342(6) Uani 1 d .
C6 C 0.7119(3) 0.15281(18) 0.2557(2) 0.0375(6) Uani 1 d .
H6 H 0.6762 0.1715 0.1888 0.045 Uiso 1 calc R
C7 C 0.9363(3) 0.14921(18) 0.23415(18) 0.0340(6) Uani 1 d .
C8 C 0.9609(3) 0.0737(2) 0.1811(2) 0.0433(7) Uani 1 d .
C9 C 1.0472(3) 0.0870(2) 0.1209(2) 0.0511(8) Uani 1 d .
H9 H 1.0642 0.0382 0.0837 0.061 Uiso 1 calc R
C10 C 1.1076(3) 0.1707(2) 0.1155(2) 0.0519(8) Uani 1 d .
H10 H 1.1632 0.1785 0.0738 0.062 Uiso 1 calc R
C11 C 1.0858(3) 0.2420(2) 0.1714(2) 0.0481(7) Uani 1 d .
H11 H 1.1295 0.2977 0.1687 0.058 Uiso 1 calc R
C12 C 1.0001(3) 0.23394(19) 0.2326(2) 0.0396(7) Uani 1 d .
C13 C 0.8921(4) -0.0184(2) 0.1834(2) 0.0591(9) Uani 1 d .
H13 H 0.8609 -0.0195 0.2432 0.071 Uiso 1 calc R
C14 C 0.7597(4) -0.0296(3) 0.0904(3) 0.0830(12) Uani 1 d .
H14A H 0.6916 0.0168 0.0908 0.124 Uiso 1 calc GR
H14B H 0.7187 -0.0889 0.0918 0.124 Uiso 1 calc GR
H14C H 0.7860 -0.0239 0.0303 0.124 Uiso 1 calc GR
C15 C 0.9938(5) -0.0983(3) 0.1920(4) 0.0957(15) Uani 1 d .
H15A H 1.0184 -0.1028 0.1311 0.144 Uiso 1 calc GR
H15B H 0.9488 -0.1539 0.2021 0.144 Uiso 1 calc GR
H15C H 1.0784 -0.0884 0.2483 0.144 Uiso 1 calc GR
C16 C 0.9786(4) 0.3152(2) 0.2926(3) 0.0614(9) Uani 1 d .
H16 H 0.9153 0.2961 0.3302 0.074 Uiso 1 calc R
C17 C 0.9058(7) 0.3927(3) 0.2225(4) 0.138(3) Uani 1 d .
H17A H 0.9596 0.4075 0.1786 0.208 Uiso 1 calc GR
H17B H 0.9000 0.4455 0.2618 0.208 Uiso 1 calc GR
H17C H 0.8118 0.3740 0.1830 0.208 Uiso 1 calc GR
C18 C 1.1181(6) 0.3448(4) 0.3687(4) 0.148(3) Uani 1 d .
H18A H 1.1560 0.2956 0.4151 0.223 Uiso 1 calc GR
H18B H 1.1023 0.3972 0.4053 0.223 Uiso 1 calc GR
H18C H 1.1842 0.3604 0.3342 0.223 Uiso 1 calc GR

loop_
_atom_site_aniso_label
_atom_site_aniso_U_11
_atom_site_aniso_U_22
_atom_site_aniso_U_33
_atom_site_aniso_U_23
_atom_site_aniso_U_13
_atom_site_aniso_U_12
Co1 0.0291(2) 0.0442(3) 0.0312(2) 0.00107(16) 0.01054(15) 0.00270(15)
Cl1 0.0719(6) 0.0659(6) 0.0579(5) -0.0233(4) 0.0168(4) -0.0100(4)
Cl2 0.0374(4) 0.0675(5) 0.0763(5) 0.0319(4) 0.0309(4) 0.0157(4)
N1 0.0307(11) 0.0402(13) 0.0341(12) 0.0008(10) 0.0134(10) 0.0028(10)
N2 0.0325(12) 0.0331(12) 0.0339(11) 0.0021(10) 0.0147(10) 0.0025(10)
C1 0.0420(16) 0.0577(19) 0.0374(15) 0.0061(14) 0.0183(13) 0.0088(14)
C2 0.0387(16) 0.064(2) 0.0542(19) 0.0083(16) 0.0267(14) 0.0047(15)
C3 0.0295(15) 0.067(2) 0.064(2) 0.0153(18) 0.0158(14) 0.0070(15)
C4 0.0333(15) 0.061(2) 0.0452(16) 0.0169(15) 0.0105(13) 0.0073(14)
C5 0.0317(13) 0.0336(15) 0.0377(15) 0.0045(12) 0.0115(12) 0.0012(12)
C6 0.0381(15) 0.0411(16) 0.0332(14) 0.0065(13) 0.0116(12) 0.0022(13)
C7 0.0322(13) 0.0427(16) 0.0298(13) 0.0063(12) 0.0138(11) 0.0036(12)
C8 0.0448(16) 0.0524(18) 0.0381(15) -0.0018(14) 0.0205(13) 0.0022(14)
C9 0.0578(19) 0.062(2) 0.0433(17) -0.0063(16) 0.0304(15) 0.0040(16)
C10 0.0495(18) 0.073(2) 0.0435(17) 0.0063(17) 0.0286(14) -0.0018(17)
C11 0.0497(17) 0.0489(18) 0.0524(18) 0.0079(15) 0.0258(15) -0.0043(15)
C12 0.0399(15) 0.0417(16) 0.0431(15) 0.0057(13) 0.0215(13) 0.0027(13)
C13 0.090(3) 0.0467(19) 0.057(2) -0.0079(16) 0.0458(19) -0.0076(18)
C14 0.098(3) 0.088(3) 0.077(3) -0.026(2) 0.046(2) -0.036(2)
C15 0.148(4) 0.056(2) 0.106(3) 0.005(2) 0.074(3) 0.016(3)
C16 0.081(2) 0.0432(19) 0.079(2) -0.0045(18) 0.052(2) -0.0089(17)
C17 0.244(7) 0.072(3) 0.160(5) 0.051(3) 0.150(5) 0.071(4)
C18 0.130(4) 0.182(6) 0.161(5) -0.119(5) 0.086(4) -0.081(4)

loop_
_atom_type_symbol
_atom_type_description
_atom_type_scat_dispersion_real
_atom_type_scat_dispersion_imag
_atom_type_scat_source
C C 0.0033 0.0016 'International Tables Vol C Tables 4.2.6.8 and 6.1.1.4'
H H 0.0000 0.0000 'International Tables Vol C Tables 4.2.6.8 and 6.1.1.4'
Cl Cl 0.1484 0.1585 'International Tables Vol C Tables 4.2.6.8 and 6.1.1.4'
Co Co 0.3494 0.9721 'International Tables Vol C Tables 4.2.6.8 and 6.1.1.4'
N N 0.0061 0.0033 'International Tables Vol C Tables 4.2.6.8 and 6.1.1.4'

loop_
_geom_angle_atom_site_label_1
_geom_angle_atom_site_label_2
_geom_angle_atom_site_label_3
_geom_angle
_geom_angle_site_symmetry_3
Cl1 Co1 Cl2 107.87(4) .
Cl1 Co1 Cl2 114.74(4) 3_756
Cl2 Co1 Cl2 85.27(3) 3_756
N1 Co1 Cl1 93.04(6) .
N1 Co1 Cl2 87.07(6) 3_756
N1 Co1 Cl2 159.05(6) .
N1 Co1 N2 76.85(8) .
N2 Co1 Cl1 107.82(6) .
N2 Co1 Cl2 95.08(6) .
N2 Co1 Cl2 135.10(6) 3_756
Co1 Cl2 Co1 94.73(3) 3_756
C1 N1 Co1 126.43(18) .
C1 N1 C5 118.2(2) .
C5 N1 Co1 115.40(17) .
C6 N2 Co1 113.90(18) .
C6 N2 C7 118.4(2) .
C7 N2 Co1 127.64(15) .
N1 C1 H1 118.6 .
N1 C1 C2 122.9(3) .
C2 C1 H1 118.6 .
C1 C2 H2 120.7 .
C3 C2 C1 118.6(3) .
C3 C2 H2 120.7 .
C2 C3 H3 120.3 .
C2 C3 C4 119.4(3) .
C4 C3 H3 120.3 .
C3 C4 H4 120.7 .
C5 C4 C3 118.6(3) .
C5 C4 H4 120.7 .
N1 C5 C4 122.4(3) .
N1 C5 C6 114.1(2) .
C4 C5 C6 123.5(2) .
N2 C6 C5 119.7(2) .
N2 C6 H6 120.1 .
C5 C6 H6 120.1 .
C8 C7 N2 118.5(2) .
C8 C7 C12 122.4(3) .
C12 C7 N2 119.1(2) .
C7 C8 C13 122.3(3) .
C9 C8 C7 117.2(3) .
C9 C8 C13 120.4(3) .
C8 C9 H9 119.3 .
C10 C9 C8 121.4(3) .
C10 C9 H9 119.3 .
C9 C10 H10 120.1 .
C11 C10 C9 119.8(3) .
C11 C10 H10 120.1 .
C10 C11 H11 119.0 .
C10 C11 C12 122.0(3) .
C12 C11 H11 119.0 .
C7 C12 C16 123.0(3) .
C11 C12 C7 117.1(3) .
C11 C12 C16 119.9(3) .
C8 C13 H13 107.6 .
C8 C13 C14 110.3(3) .
C8 C13 C15 113.0(3) .
C14 C13 H13 107.6 .
C15 C13 H13 107.6 .
C15 C13 C14 110.6(3) .
C13 C14 H14A 109.5 .
C13 C14 H14B 109.5 .
C13 C14 H14C 109.5 .
H14A C14 H14B 109.5 .
H14A C14 H14C 109.5 .
H14B C14 H14C 109.5 .
C13 C15 H15A 109.5 .
C13 C15 H15B 109.5 .
C13 C15 H15C 109.5 .
H15A C15 H15B 109.5 .
H15A C15 H15C 109.5 .
H15B C15 H15C 109.5 .
C12 C16 H16 107.7 .
C12 C16 C17 110.5(3) .
C12 C16 C18 110.8(3) .
C17 C16 H16 107.7 .
C18 C16 H16 107.7 .
C18 C16 C17 112.3(4) .
C16 C17 H17A 109.5 .
C16 C17 H17B 109.5 .
C16 C17 H17C 109.5 .
H17A C17 H17B 109.5 .
H17A C17 H17C 109.5 .
H17B C17 H17C 109.5 .
C16 C18 H18A 109.5 .
C16 C18 H18B 109.5 .
C16 C18 H18C 109.5 .
H18A C18 H18B 109.5 .
H18A C18 H18C 109.5 .
H18B C18 H18C 109.5 .

loop_
_geom_bond_atom_site_label_1
_geom_bond_atom_site_label_2
_geom_bond_distance
_geom_bond_site_symmetry_2
Co1 Cl1 2.2710(9) .
Co1 Cl2 2.4214(8) 3_756
Co1 Cl2 2.3523(8) .
Co1 N1 2.109(2) .
Co1 N2 2.139(2) .
Cl2 Co1 2.4214(8) 3_756
N1 C1 1.327(3) .
N1 C5 1.339(3) .
N2 C6 1.271(3) .
N2 C7 1.454(3) .
C1 H1 0.9300 .
C1 C2 1.382(4) .
C2 H2 0.9300 .
C2 C3 1.362(4) .
C3 H3 0.9300 .
C3 C4 1.382(4) .
C4 H4 0.9300 .
C4 C5 1.377(4) .
C5 C6 1.460(4) .
C6 H6 0.9300 .
C7 C8 1.394(4) .
C7 C12 1.394(4) .
C8 C9 1.394(4) .
C8 C13 1.514(4) .
C9 H9 0.9300 .
C9 C10 1.375(4) .
C10 H10 0.9300 .
C10 C11 1.361(4) .
C11 H11 0.9300 .
C11 C12 1.392(4) .
C12 C16 1.509(4) .
C13 H13 0.9800 .
C13 C14 1.534(5) .
C13 C15 1.523(5) .
C14 H14A 0.9600 .
C14 H14B 0.9600 .
C14 H14C 0.9600 .
C15 H15A 0.9600 .
C15 H15B 0.9600 .
C15 H15C 0.9600 .
C16 H16 0.9800 .
C16 C17 1.520(5) .
C16 C18 1.514(6) .
C17 H17A 0.9600 .
C17 H17B 0.9600 .
C17 H17C 0.9600 .
C18 H18A 0.9600 .
C18 H18B 0.9600 .
C18 H18C 0.9600 .

loop_
_geom_torsion_atom_site_label_1
_geom_torsion_atom_site_label_2
_geom_torsion_atom_site_label_3
_geom_torsion_atom_site_label_4
_geom_torsion
_geom_torsion_site_symmetry_1
_geom_torsion_site_symmetry_4
Co1 N1 C1 C2 -178.8(2) . .
Co1 N1 C5 C4 178.1(2) . .
Co1 N1 C5 C6 -1.6(3) . .
Co1 N2 C6 C5 -2.0(3) . .
Co1 N2 C7 C8 90.6(3) . .
Co1 N2 C7 C12 -87.5(3) . .
Cl1 Co1 Cl2 Co1 114.49(4) . 3_756
Cl1 Co1 N1 C1 -72.4(2) . .
Cl1 Co1 N1 C5 108.08(18) . .
Cl1 Co1 N2 C6 -88.14(19) . .
Cl1 Co1 N2 C7 90.8(2) . .
Cl2 Co1 Cl2 Co1 0.0 3_756 3_756
Cl2 Co1 N1 C1 110.9(2) . .
Cl2 Co1 N1 C1 42.3(2) 3_756 .
Cl2 Co1 N1 C5 -68.7(3) . .
Cl2 Co1 N1 C5 -137.28(18) 3_756 .
Cl2 Co1 N2 C6 72.8(2) 3_756 .
Cl2 Co1 N2 C6 161.23(18) . .
Cl2 Co1 N2 C7 -19.8(2) . .
Cl2 Co1 N2 C7 -108.2(2) 3_756 .
N1 Co1 Cl2 Co1 -68.94(18) . 3_756
N1 Co1 N2 C6 0.83(19) . .
N1 Co1 N2 C7 179.8(2) . .
N1 C1 C2 C3 1.3(5) . .
N1 C5 C6 N2 2.4(4) . .
N2 Co1 Cl2 Co1 -134.93(6) . 3_756
N2 Co1 N1 C1 -180.0(2) . .
N2 Co1 N1 C5 0.48(18) . .
N2 C7 C8 C9 178.7(2) . .
N2 C7 C8 C13 1.7(4) . .
N2 C7 C12 C11 -179.2(2) . .
N2 C7 C12 C16 0.2(4) . .
C1 N1 C5 C4 -1.5(4) . .
C1 N1 C5 C6 178.9(2) . .
C1 C2 C3 C4 -2.4(5) . .
C2 C3 C4 C5 1.6(5) . .
C3 C4 C5 N1 0.4(4) . .
C3 C4 C5 C6 180.0(3) . .
C4 C5 C6 N2 -177.2(3) . .
C5 N1 C1 C2 0.7(4) . .
C6 N2 C7 C8 -90.5(3) . .
C6 N2 C7 C12 91.5(3) . .
C7 N2 C6 C5 178.9(2) . .
C7 C8 C9 C10 1.1(4) . .
C7 C8 C13 C14 97.4(3) . .
C7 C8 C13 C15 -138.3(3) . .
C7 C12 C16 C17 -117.0(4) . .
C7 C12 C16 C18 117.9(4) . .
C8 C7 C12 C11 2.9(4) . .
C8 C7 C12 C16 -177.7(3) . .
C8 C9 C10 C11 1.4(5) . .
C9 C8 C13 C14 -79.6(4) . .
C9 C8 C13 C15 44.8(4) . .
C9 C10 C11 C12 -1.9(5) . .
C10 C11 C12 C7 -0.2(4) . .
C10 C11 C12 C16 -179.6(3) . .
C11 C12 C16 C17 62.4(4) . .
C11 C12 C16 C18 -62.7(4) . .
C12 C7 C8 C9 -3.3(4) . .
C12 C7 C8 C13 179.7(3) . .
C13 C8 C9 C10 178.2(3) . .
